data_7153882
loop_
_publ_author_name
'Kavala, Miroslav'
'Brezov\'a, Vlasta'
'Svorc, Lubom\'ir'
'Vihonsk\'a, Zuzana'
'Olejn\'ikov\'a, Petra'
'Moncol, J\'an'
'Ko\<z\'i\<sek, Jozef'
'Herich, Peter'
'Szolcs\'anyi, Peter'

_publ_section_title
;
 Synthesis, physicochemical properties and antimicrobial activity of
 mono-/dinitroxyl amides.
;
_journal_issue 25
_journal_name_full 'Organic &amp; biomolecular chemistry'
_journal_page_first 4491
_journal_page_last 4502
_journal_paper_doi 10.1039/c4ob00302k
_journal_volume 12
_journal_year 2014
_chemical_formula_moiety 'C14 H27 N2 O2'
_chemical_formula_sum 'C14 H27 N2 O2'
_chemical_formula_weight 255.38
_chemical_name_systematic
;
N-(1-Oxo-2,2,6,6-tetramethylpiperidin-4-yl)-pivalamide
;
_space_group_crystal_system orthorhombic
_space_group_IT_number 61
_space_group_name_Hall '-P 2ac 2ab'
_space_group_name_H-M_alt 'P b c a'
_symmetry_space_group_name_Hall '-P 2ac 2ab'
_symmetry_space_group_name_H-M 'P b c a'
_atom_sites_solution_primary direct
_audit_creation_date 2013-07-27
_audit_creation_method
;
  Olex2 1.2
  (compiled Apr 23 2013 17:59:47, GUI svn.r4466)
;
_cell_angle_alpha 90
_cell_angle_beta 90
_cell_angle_gamma 90
_cell_formula_units_Z 8
_cell_length_a 11.7026(4)
_cell_length_b 9.9471(3)
_cell_length_c 28.8577(12)
_cell_measurement_reflns_used 4836
_cell_measurement_temperature 293
_cell_measurement_theta_max 26.0050
_cell_measurement_theta_min 3.4020
_cell_volume 3359.2(2)
_computing_cell_refinement
;
CrysAlisPro, Agilent Technologies,
Version 1.171.36.28 (release 01-02-2013 CrysAlis171 .NET)
(compiled Feb  1 2013,16:14:44)
;
_computing_data_collection
;
CrysAlisPro, Agilent Technologies,
Version 1.171.36.28 (release 01-02-2013 CrysAlis171 .NET)
(compiled Feb  1 2013,16:14:44)
;
_computing_data_reduction
;
CrysAlisPro, Agilent Technologies,
Version 1.171.36.28 (release 01-02-2013 CrysAlis171 .NET)
(compiled Feb  1 2013,16:14:44)
;
_computing_molecular_graphics
;
OLEX2 (Dolomanov et al., 2009)
;
_computing_publication_material
;
OLEX2 (Dolomanov et al., 2009)
;
_computing_structure_refinement
;
OLEX2.REFINE (Dolomanov et al., 2009)
;
_computing_structure_solution
;
OLEX2.SOLVE (Dolomanov et al., 2009)
;
_diffrn_ambient_temperature 293
_diffrn_detector_area_resol_mean 8.4353
_diffrn_measured_fraction_theta_full 0.9967
_diffrn_measured_fraction_theta_max 0.9969
_diffrn_measurement_device_type 'Xcalibur, Sapphire2, large Be window'
_diffrn_measurement_method '\w scans'
_diffrn_orient_matrix_UB_11 0.0115686000
_diffrn_orient_matrix_UB_12 -0.0687923000
_diffrn_orient_matrix_UB_13 -0.0044953000
_diffrn_orient_matrix_UB_21 -0.0082108000
_diffrn_orient_matrix_UB_22 -0.0149771000
_diffrn_orient_matrix_UB_23 0.0237888000
_diffrn_orient_matrix_UB_31 -0.0589359000
_diffrn_orient_matrix_UB_32 -0.0113650000
_diffrn_orient_matrix_UB_33 -0.0042081000
_diffrn_radiation_monochromator graphite
_diffrn_radiation_type 'Mo K\a'
_diffrn_radiation_wavelength 0.7107
_diffrn_reflns_av_R_equivalents 0.0181
_diffrn_reflns_av_unetI/netI 0.0127
_diffrn_reflns_limit_h_max 14
_diffrn_reflns_limit_h_min -14
_diffrn_reflns_limit_k_max 12
_diffrn_reflns_limit_k_min -12
_diffrn_reflns_limit_l_max 36
_diffrn_reflns_limit_l_min -35
_diffrn_reflns_number 15894
_diffrn_reflns_theta_full 26.0000
_diffrn_reflns_theta_max 26.37
_diffrn_reflns_theta_min 3.04
_diffrn_source 'Enhance (Mo) X-ray Source'
_exptl_absorpt_coefficient_mu 0.067
_exptl_absorpt_correction_T_max 0.986
_exptl_absorpt_correction_T_min 0.954
_exptl_absorpt_correction_type analytical
_exptl_absorpt_process_details
;
CrysAlisPro, Agilent Technologies,
Version 1.171.36.28 (release 01-02-2013 CrysAlis171 .NET)
(compiled Feb  1 2013,16:14:44)
Analytical numeric absorption correction using a multifaceted crystal
            model based on expressions derived by R.C. Clark & J.S. Reid.
(Clark, R. C. & Reid, J. S. (1995). Acta Cryst. A51, 887-897)
;
_exptl_crystal_colour 'orange '
_exptl_crystal_density_diffrn 1.0099
_exptl_crystal_description plate
_exptl_crystal_F_000 1128.4824
_exptl_crystal_size_max 0.951
_exptl_crystal_size_mid 0.593
_exptl_crystal_size_min 0.285
_refine_diff_density_max 0.2151
_refine_diff_density_min -0.1593
_refine_diff_density_rms 0.0340
_refine_ls_d_res_high 0.8002
_refine_ls_d_res_low 6.7098
_refine_ls_goodness_of_fit_ref 1.0712
_refine_ls_hydrogen_treatment mixed
_refine_ls_matrix_type full
_refine_ls_number_constraints 65
_refine_ls_number_parameters 184
_refine_ls_number_reflns 3417
_refine_ls_number_restraints 27
_refine_ls_restrained_S_all 1.0668
_refine_ls_R_factor_all 0.0693
_refine_ls_R_factor_gt 0.0507
_refine_ls_shift/su_max 0.0000
_refine_ls_shift/su_mean 0.0000
_refine_ls_structure_factor_coef Fsqd
_refine_ls_weighting_details 'w=1/[\s^2^(Fo^2^)+(0.0731P)^2^+0.5117P] where P=(Fo^2^+2Fc^2^)/3'
_refine_ls_weighting_scheme calc
_refine_ls_wR_factor_ref 0.1554
_reflns_Friedel_coverage 0.0
_reflns_limit_h_max 14
_reflns_limit_h_min 0
_reflns_limit_k_max 12
_reflns_limit_k_min 0
_reflns_limit_l_max 36
_reflns_limit_l_min 0
_reflns_number_gt 2518
_reflns_number_total 3417
_reflns_threshold_expression I>=2u(I)
_cod_data_source_file c4ob00302k2.cif
_cod_data_source_block CCDC-953446
_cod_database_code 7153882
_chemical_oxdiff_formula 'C20 H32 N3 O3 F3'
_chemical_oxdiff_usercomment '0.8 mm 2 kW'
_reflns_odcompleteness_completeness 99.67
_reflns_odcompleteness_iscentric 1
_reflns_odcompleteness_theta 26.32
_olex2_refinement_description
;
1. Fixed Uiso
 At 1.2 times of:
  All C(H) groups, All C(H,H) groups, All N(H) groups
 At 1.5 times of:
  All C(H,H,H) groups
2. Restrained distances
 C11-C12A = C11-C12B = C11-C12C
 1.54 with sigma of 0.01
 C11-C13A = C11-C13B = C11-C13C
 1.54 with sigma of 0.01
 C11-C14A = C11-C14B = C11-C14C
 1.54 with sigma of 0.01
 C10-C12A \\sim C10-C12B \\sim C10-C12C
 with sigma of 0.02
 C10-C13A \\sim C10-C13B \\sim C10-C13C
 with sigma of 0.02
 C10-C14A \\sim C10-C14B \\sim C10-C14C
 with sigma of 0.02
 C12A-C13A \\sim C12A-C14A \\sim C13A-C14A
 with sigma of 0.02
 C12B-C13B \\sim C12B-C14B \\sim C13B-C14B
 with sigma of 0.02
 C12C-C13C \\sim C12C-C14C \\sim C13C-C14C
 with sigma of 0.02
3. Uiso/Uaniso restraints and constraints
Uanis(C14A) = Uanis(C14B) = Uanis(C14C)
Uanis(C12A) = Uanis(C12B) = Uanis(C12C)
Uanis(C13A) = Uanis(C13B) = Uanis(C13C)
4. Others
 Fixed Sof: C12A(0.62) H12a(0.62) H12b(0.62) H12c(0.62) C13A(0.62) H13a(0.62)
 H13b(0.62) H13c(0.62) C14A(0.62) H14a(0.62) H14b(0.62) H14c(0.62) C12B(0.22)
 H12d(0.22) H12e(0.22) H12f(0.22) C13B(0.22) H13d(0.22) H13e(0.22) H13f(0.22)
 C14B(0.22) H14d(0.22) H14e(0.22) H14f(0.22) C12C(0.16) H12g(0.16) H12h(0.16)
 H12i(0.16) C13C(0.16) H13g(0.16) H13h(0.16) H13i(0.16) C14C(0.16) H14g(0.16)
 H14h(0.16) H14i(0.16)
5.a Ternary CH refined with riding coordinates:
 C3(H3)
5.b Secondary CH2 refined with riding coordinates:
 C2(H2a,H2b), C4(H4a,H4b)
5.c Me refined with riding coordinates:
 C12A(H12a,H12b,H12c), C13A(H13a,H13b,H13c), C14A(H14a,H14b,H14c), C12B(H12d,
 H12e,H12f), C13B(H13d,H13e,H13f), C14B(H14d,H14e,H14f), C12C(H12g,H12h,H12i),
 C13C(H13g,H13h,H13i), C14C(H14g,H14h,H14i)
5.d Aromatic/amide H refined with riding coordinates:
 N2(H2)
5.e Idealised Me refined as rotating group:
 C6(H6a,H6b,H6c), C7(H7a,H7b,H7c), C8(H8a,H8b,H8c), C9(H9a,H9b,H9c)
;

loop_
_space_group_symop_id
_space_group_symop_operation_xyz
1 x,y,z
2 x+1/2,-y+1/2,-z
3 -x,y+1/2,-z+1/2
4 -x+1/2,-y,z+1/2
5 -x,-y,-z
6 -x-1/2,y-1/2,z
7 x,-y-1/2,z-1/2
8 x-1/2,y,-z-1/2

loop_
_atom_site_label
_atom_site_type_symbol
_atom_site_fract_x
_atom_site_fract_y
_atom_site_fract_z
_atom_site_U_iso_or_equiv
_atom_site_adp_type
_atom_site_occupancy
_atom_site_refinement_flags_posn
_atom_site_disorder_group
O1 O 0.09670(9) 0.22903(14) 0.51631(4) 0.0792(4) Uani 1.000000 . .
O2 O -0.29386(12) 0.43413(10) 0.66288(5) 0.0910(5) Uani 1.000000 . .
C1 C 0.05812(13) 0.24403(16) 0.59585(6) 0.0627(4) Uani 1.000000 . .
C2 C -0.03663(14) 0.20677(18) 0.62985(6) 0.0664(4) Uani 1.000000 . .
H2a H -0.03941(14) 0.10969(18) 0.63281(6) 0.0796(5) Uiso 1.000000 R .
H2b H -0.01802(14) 0.24357(18) 0.66005(6) 0.0796(5) Uiso 1.000000 R .
C3 C -0.15320(13) 0.25692(14) 0.61562(6) 0.0590(4) Uani 1.000000 . .
H3 H -0.14995(13) 0.35478(14) 0.61193(6) 0.0708(5) Uiso 1.000000 R .
C4 C -0.18319(12) 0.19451(15) 0.56964(6) 0.0582(4) Uani 1.000000 . .
H4a H -0.18313(12) 0.09746(15) 0.57292(6) 0.0698(5) Uiso 1.000000 R .
H4b H -0.25990(12) 0.22187(15) 0.56109(6) 0.0698(5) Uiso 1.000000 R .
C5 C -0.10121(11) 0.23346(15) 0.53081(5) 0.0547(4) Uani 1.000000 . .
C6 C 0.16118(15) 0.1527(2) 0.60400(7) 0.0926(7) Uani 1.000000 . .
H6a H 0.1400(4) 0.0610(3) 0.5981(5) 0.1389(10) Uiso 1.000000 GR .
H6b H 0.2220(5) 0.1781(10) 0.5835(4) 0.1389(10) Uiso 1.000000 GR .
H6c H 0.1863(9) 0.1615(12) 0.63552(17) 0.1389(10) Uiso 1.000000 GR .
C7 C 0.09259(17) 0.3915(2) 0.60062(7) 0.0879(6) Uani 1.000000 . .
H7a H 0.1452(10) 0.4146(5) 0.5764(3) 0.1318(9) Uiso 1.000000 GR .
H7b H 0.0259(2) 0.4472(2) 0.5983(5) 0.1318(9) Uiso 1.000000 GR .
H7c H 0.1284(12) 0.4054(4) 0.6302(2) 0.1318(9) Uiso 1.000000 GR .
C8 C -0.11672(15) 0.1379(2) 0.49015(6) 0.0744(5) Uani 1.000000 . .
H8a H -0.0651(8) 0.1624(9) 0.46571(19) 0.1117(7) Uiso 1.000000 GR .
H8b H -0.1009(11) 0.0476(3) 0.49999(13) 0.1117(7) Uiso 1.000000 GR .
H8c H -0.1939(3) 0.1434(10) 0.4791(3) 0.1117(7) Uiso 1.000000 GR .
C9 C -0.12214(15) 0.37724(17) 0.51462(7) 0.0717(5) Uani 1.000000 . .
H9a H -0.1142(11) 0.4376(2) 0.54038(11) 0.1075(7) Uiso 1.000000 GR .
H9b H -0.0675(7) 0.4003(5) 0.4911(3) 0.1075(7) Uiso 1.000000 GR .
H9c H -0.1980(4) 0.3844(3) 0.5022(4) 0.1075(7) Uiso 1.000000 GR .
C10 C -0.30296(14) 0.31457(14) 0.67151(6) 0.0624(4) Uani 1.000000 . .
C11 C -0.39063(19) 0.26291(17) 0.70641(8) 0.0890(7) Uani 1.000000 D .
C12A C -0.3296(4) 0.1801(6) 0.74542(15) 0.1180(16) Uani 0.620000 D 1
H12a H -0.2923(4) 0.2405(6) 0.76651(15) 0.177(2) Uiso 0.620000 R 1
H12b H -0.3851(4) 0.1276(6) 0.76192(15) 0.177(2) Uiso 0.620000 R 1
H12c H -0.2739(4) 0.1214(6) 0.73172(15) 0.177(2) Uiso 0.620000 R 1
C13A C -0.4595(5) 0.3754(4) 0.7273(2) 0.131(2) Uani 0.620000 D 1
H13a H -0.4590(5) 0.4512(4) 0.7068(2) 0.196(4) Uiso 0.620000 R 1
H13b H -0.5367(5) 0.3458(4) 0.7321(2) 0.196(4) Uiso 0.620000 R 1
H13c H -0.4266(5) 0.4008(4) 0.7565(2) 0.196(4) Uiso 0.620000 R 1
C14A C -0.4693(4) 0.1579(5) 0.68303(18) 0.1270(19) Uani 0.620000 D 1
H14a H -0.5187(4) 0.2022(5) 0.66127(18) 0.191(3) Uiso 0.620000 R 1
H14b H -0.4235(4) 0.0926(5) 0.66709(18) 0.191(3) Uiso 0.620000 R 1
H14c H -0.5146(4) 0.1138(5) 0.70622(18) 0.191(3) Uiso 0.620000 R 1
C12B C -0.3660(15) 0.1263(11) 0.7246(5) 0.1180(16) Uani 0.220000 D 2
H12d H -0.3193(15) 0.0783(11) 0.7029(5) 0.177(2) Uiso 0.220000 R 2
H12e H -0.3264(15) 0.1336(11) 0.7537(5) 0.177(2) Uiso 0.220000 R 2
H12f H -0.4365(15) 0.0787(11) 0.7292(5) 0.177(2) Uiso 0.220000 R 2
C13B C -0.3883(13) 0.3754(14) 0.7437(5) 0.131(2) Uani 0.220000 D 2
H13d H -0.4049(13) 0.4604(14) 0.7294(5) 0.196(4) Uiso 0.220000 R 2
H13e H -0.4446(13) 0.3566(14) 0.7670(5) 0.196(4) Uiso 0.220000 R 2
H13f H -0.3140(13) 0.3788(14) 0.7577(5) 0.196(4) Uiso 0.220000 R 2
C14B C -0.5030(7) 0.2697(16) 0.6776(4) 0.1270(19) Uani 0.220000 D 2
H14d H -0.5145(7) 0.3599(16) 0.6668(4) 0.191(3) Uiso 0.220000 R 2
H14e H -0.4974(7) 0.2100(16) 0.6516(4) 0.191(3) Uiso 0.220000 R 2
H14f H -0.5663(7) 0.2435(16) 0.6967(4) 0.191(3) Uiso 0.220000 R 2
C12C C -0.3313(14) 0.294(2) 0.7530(3) 0.1180(16) Uani 0.160000 D 3
H12g H -0.3269(14) 0.390(2) 0.7572(3) 0.177(2) Uiso 0.160000 R 3
H12h H -0.3746(14) 0.256(2) 0.7779(3) 0.177(2) Uiso 0.160000 R 3
H12i H -0.2556(14) 0.257(2) 0.7529(3) 0.177(2) Uiso 0.160000 R 3
C13C C -0.4958(13) 0.354(2) 0.6986(7) 0.131(2) Uani 0.160000 D 3
H13g H -0.4715(13) 0.438(2) 0.6854(7) 0.196(4) Uiso 0.160000 R 3
H13h H -0.5481(13) 0.311(2) 0.6778(7) 0.196(4) Uiso 0.160000 R 3
H13i H -0.5331(13) 0.371(2) 0.7277(7) 0.196(4) Uiso 0.160000 R 3
C14C C -0.4142(18) 0.1152(11) 0.6982(10) 0.1270(19) Uani 0.160000 D 3
H14g H -0.4626(18) 0.1052(11) 0.6715(10) 0.191(3) Uiso 0.160000 R 3
H14h H -0.3434(18) 0.0688(11) 0.6929(10) 0.191(3) Uiso 0.160000 R 3
H14i H -0.4515(18) 0.0777(11) 0.7248(10) 0.191(3) Uiso 0.160000 R 3
N1 N 0.01908(10) 0.21990(13) 0.54756(4) 0.0559(3) Uani 1.000000 . .
N2 N -0.23816(13) 0.22442(12) 0.65076(5) 0.0700(4) Uani 1.000000 . .
H2N H -0.24655(13) 0.14146(12) 0.65842(5) 0.0840(5) Uiso 1.000000 R .

loop_
_atom_site_aniso_label
_atom_site_aniso_U_11
_atom_site_aniso_U_22
_atom_site_aniso_U_33
_atom_site_aniso_U_12
_atom_site_aniso_U_13
_atom_site_aniso_U_23
O1 0.0506(6) 0.1198(10) 0.0671(7) -0.0030(6) 0.0135(5) -0.0067(7)
O2 0.1139(11) 0.0391(6) 0.1201(11) 0.0013(6) 0.0484(8) 0.0027(6)
C1 0.0515(8) 0.0777(11) 0.0590(9) -0.0047(7) -0.0015(7) -0.0065(7)
C2 0.0672(10) 0.0749(10) 0.0570(9) -0.0056(8) 0.0040(8) -0.0015(8)
C3 0.0608(8) 0.0438(7) 0.0723(10) -0.0031(6) 0.0210(8) 0.0035(7)
C4 0.0446(7) 0.0535(8) 0.0764(10) -0.0016(6) 0.0060(7) 0.0054(7)
C5 0.0431(7) 0.0588(8) 0.0621(9) 0.0002(6) -0.0000(6) 0.0012(6)
C6 0.0611(10) 0.1372(19) 0.0794(12) 0.0161(11) -0.0107(9) 0.0048(12)
C7 0.0802(12) 0.0986(14) 0.0848(13) -0.0344(11) 0.0093(10) -0.0205(11)
C8 0.0635(10) 0.0890(12) 0.0709(11) -0.0005(9) -0.0091(8) -0.0118(9)
C9 0.0650(10) 0.0689(10) 0.0811(12) -0.0002(8) 0.0014(8) 0.0182(9)
C10 0.0724(10) 0.0414(7) 0.0732(10) -0.0021(7) 0.0222(8) -0.0006(7)
C11 0.1028(15) 0.0616(10) 0.1026(15) -0.0014(10) 0.0548(12) 0.0016(10)
C12A 0.153(4) 0.125(4) 0.076(3) -0.005(3) 0.041(3) 0.027(3)
C13A 0.138(4) 0.101(2) 0.153(5) 0.014(3) 0.103(4) -0.010(3)
C14A 0.095(3) 0.117(3) 0.169(4) -0.041(3) 0.058(3) -0.011(3)
C12B 0.153(4) 0.125(4) 0.076(3) -0.005(3) 0.041(3) 0.027(3)
C13B 0.138(4) 0.101(2) 0.153(5) 0.014(3) 0.103(4) -0.010(3)
C14B 0.095(3) 0.117(3) 0.169(4) -0.041(3) 0.058(3) -0.011(3)
C12C 0.153(4) 0.125(4) 0.076(3) -0.005(3) 0.041(3) 0.027(3)
C13C 0.138(4) 0.101(2) 0.153(5) 0.014(3) 0.103(4) -0.010(3)
C14C 0.095(3) 0.117(3) 0.169(4) -0.041(3) 0.058(3) -0.011(3)
N1 0.0413(6) 0.0702(8) 0.0563(7) 0.0002(5) 0.0049(5) -0.0035(6)
N2 0.0818(9) 0.0378(6) 0.0903(10) -0.0004(6) 0.0408(8) 0.0061(6)

loop_
_atom_type_symbol
_atom_type_scat_dispersion_real
_atom_type_scat_dispersion_imag
_atom_type_scat_source
_atom_type_scat_dispersion_source
H 0.00000 0.00000 'International Tables Volume C Table 6.1.1.4 (pp. 500-502)' 'Henke, Gullikson and Davis, At. Data and Nucl. Data Tables, 1993, 54, 2'
C 0.00347 0.00161 'International Tables Volume C Table 6.1.1.4 (pp. 500-502)' 'Henke, Gullikson and Davis, At. Data and Nucl. Data Tables, 1993, 54, 2'
O 0.01158 0.00611 'International Tables Volume C Table 6.1.1.4 (pp. 500-502)' 'Henke, Gullikson and Davis, At. Data and Nucl. Data Tables, 1993, 54, 2'
N 0.00653 0.00323 'International Tables Volume C Table 6.1.1.4 (pp. 500-502)' 'Henke, Gullikson and Davis, At. Data and Nucl. Data Tables, 1993, 54, 2'

loop_
_geom_angle_atom_site_label_1
_geom_angle_atom_site_label_2
_geom_angle_atom_site_label_3
_geom_angle
C6 C1 C2 109.27(15)
C7 C1 C2 111.54(14)
C7 C1 C6 110.41(15)
N1 C1 C2 109.89(12)
N1 C1 C6 106.92(13)
N1 C1 C7 108.71(14)
H2a C2 C1 108.83(9)
H2b C2 C1 108.83(9)
H2b C2 H2a 107.7
C3 C2 C1 113.67(13)
C3 C2 H2a 108.83(9)
C3 C2 H2b 108.83(9)
H3 C3 C2 108.83(9)
C4 C3 C2 108.30(12)
C4 C3 H3 108.83(8)
N2 C3 C2 110.74(13)
N2 C3 H3 108.83(7)
N2 C3 C4 111.27(12)
H4a C4 C3 108.91(8)
H4b C4 C3 108.91(8)
H4b C4 H4a 107.7
C5 C4 C3 113.33(12)
C5 C4 H4a 108.91(8)
C5 C4 H4b 108.91(8)
C8 C5 C4 109.46(13)
C9 C5 C4 111.25(13)
C9 C5 C8 109.30(14)
N1 C5 C4 109.39(12)
N1 C5 C8 107.79(12)
N1 C5 C9 109.58(12)
H6a C6 C1 109.5
H6b C6 C1 109.5
H6b C6 H6a 109.5
H6c C6 C1 109.5
H6c C6 H6a 109.5
H6c C6 H6b 109.5
H7a C7 C1 109.5
H7b C7 C1 109.5
H7b C7 H7a 109.5
H7c C7 C1 109.5
H7c C7 H7a 109.5
H7c C7 H7b 109.5
H8a C8 C5 109.5
H8b C8 C5 109.5
H8b C8 H8a 109.5
H8c C8 C5 109.5
H8c C8 H8a 109.5
H8c C8 H8b 109.5
H9a C9 C5 109.5
H9b C9 C5 109.5
H9b C9 H9a 109.5
H9c C9 C5 109.5
H9c C9 H9a 109.5
H9c C9 H9b 109.5
C11 C10 O2 121.44(14)
N2 C10 O2 121.34(14)
N2 C10 C11 117.22(13)
C13A C11 C12A 110.3(3)
C14A C11 C12A 103.3(3)
C14A C11 C13A 111.0(3)
C13B C11 C12B 114.2(8)
C14B C11 C12B 113.1(8)
C14B C11 C13B 110.7(8)
C13C C11 C12C 111.4(10)
C14C C11 C12C 114.5(11)
C14C C11 C13C 113.8(11)
H12b C12A H12a 109.5
H12c C12A H12a 109.5
H12c C12A H12b 109.5
H13b C13A H13a 109.5
H13c C13A H13a 109.5
H13c C13A H13b 109.5
H14b C14A H14a 109.5
H14c C14A H14a 109.5
H14c C14A H14b 109.5
H12e C12B H12d 109.5
H12f C12B H12d 109.5
H12f C12B H12e 109.5
H13e C13B H13d 109.5
H13f C13B H13d 109.5
H13f C13B H13e 109.5
H14e C14B H14d 109.5
H14f C14B H14d 109.5
H14f C14B H14e 109.5
H12h C12C H12g 109.5
H12i C12C H12g 109.5
H12i C12C H12h 109.5
H13h C13C H13g 109.5
H13i C13C H13g 109.5
H13i C13C H13h 109.5
H14h C14C H14g 109.5
H14i C14C H14g 109.5
H14i C14C H14h 109.5
C1 N1 O1 115.47(11)
C5 N1 O1 115.66(12)
C5 N1 C1 125.33(12)
C10 N2 C3 123.92(12)
H2 N2 C3 118.04(7)
H2 N2 C10 118.04(8)

loop_
_geom_bond_atom_site_label_1
_geom_bond_atom_site_label_2
_geom_bond_distance
O1 N1 1.2833(16)
O2 C10 1.2197(17)
C1 C2 1.526(2)
C1 C6 1.528(2)
C1 C7 1.528(2)
C1 N1 1.486(2)
C2 H2a 0.9700
C2 H2b 0.9700
C2 C3 1.509(2)
C3 H3 0.9800
C3 C4 1.506(2)
C3 N2 1.4564(18)
C4 H4a 0.9700
C4 H4b 0.9700
C4 C5 1.525(2)
C5 C8 1.521(2)
C5 C9 1.524(2)
C5 N1 1.4945(18)
C6 H6a 0.9600
C6 H6b 0.9600
C6 H6c 0.9600
C7 H7a 0.9600
C7 H7b 0.9600
C7 H7c 0.9600
C8 H8a 0.9600
C8 H8b 0.9600
C8 H8c 0.9600
C9 H9a 0.9600
C9 H9b 0.9600
C9 H9c 0.9600
C10 C11 1.527(2)
C10 N2 1.3183(19)
C11 C12A 1.567(4)
C11 C13A 1.505(4)
C11 C14A 1.547(4)
C11 C12B 1.485(8)
C11 C13B 1.553(8)
C11 C14B 1.557(8)
C11 C12C 1.546(8)
C11 C13C 1.548(9)
C11 C14C 1.514(8)
C12A H12a 0.9600
C12A H12b 0.9600
C12A H12c 0.9600
C13A H13a 0.9600
C13A H13b 0.9600
C13A H13c 0.9600
C14A H14a 0.9600
C14A H14b 0.9600
C14A H14c 0.9600
C12B H12d 0.9600
C12B H12e 0.9600
C12B H12f 0.9600
C13B H13d 0.9600
C13B H13e 0.9600
C13B H13f 0.9600
C14B H14d 0.9600
C14B H14e 0.9600
C14B H14f 0.9600
C12C H12g 0.9600
C12C H12h 0.9600
C12C H12i 0.9600
C13C H13g 0.9600
C13C H13h 0.9600
C13C H13i 0.9600
C14C H14g 0.9600
C14C H14h 0.9600
C14C H14i 0.9600
N2 H2 0.8600
